data_7047540
loop_
_publ_author_name
'Yue, Kai'
'Guo, Yi-He'
'Pan, Jia-Qing'
'He, Kai'
'Qiao, Yuan-Yuan'
'Li, Qing-Shan'
'Xu, Feng-Bo'

_publ_section_title
;
 Novel self-adaptive boat-shaped complexes with a tetraphosphine ligand.
;
_journal_issue 38
_journal_name_full 'Dalton transactions (Cambridge, England : 2003)'
_journal_page_first 13689
_journal_page_last 13695
_journal_paper_doi 10.1039/c8dt02498g
_journal_volume 47
_journal_year 2018
_chemical_formula_moiety 'C80 H76 Cl10 Cu2 O9 P4 S'
_chemical_formula_sum 'C80 H76 Cl10 Cu2 O9 P4 S'
_chemical_formula_weight 1818.92
_space_group_crystal_system orthorhombic
_space_group_IT_number 33
_space_group_name_Hall 'P 2c -2n'
_space_group_name_H-M_alt 'P n a 21'
_symmetry_space_group_name_Hall 'P 2c -2n'
_symmetry_space_group_name_H-M 'P n a 21'
_atom_sites_solution_hydrogens mixed
_atom_sites_solution_primary direct
_atom_sites_solution_secondary difmap
_audit_creation_method SHELXL-2018/3
_audit_update_record
;
2018-08-18 deposited with the CCDC.
2018-08-31 downloaded from the CCDC.
;
_cell_angle_alpha 90
_cell_angle_beta 90
_cell_angle_gamma 90
_cell_formula_units_Z 4
_cell_length_a 20.061(4)
_cell_length_b 23.316(5)
_cell_length_c 17.798(4)
_cell_measurement_reflns_used 30160
_cell_measurement_temperature 386(2)
_cell_measurement_theta_max 28.0
_cell_measurement_theta_min 1.3
_cell_volume 8325(3)
_computing_cell_refinement CrystalClear
_computing_data_collection CrystalClear
_computing_data_reduction CrystalStructure
_computing_molecular_graphics 'Bruker SHELXTL'
_computing_publication_material 'CrystalStructure 3.8'
_computing_structure_refinement 'SHELXL-2018/3 (Sheldrick, 2018)'
_computing_structure_solution 'SHELXS-97 (Sheldrick, 1990)'
_diffrn_ambient_temperature 386(2)
_diffrn_detector_area_resol_mean 7.31
_diffrn_measured_fraction_theta_full 1.000
_diffrn_measured_fraction_theta_max 1.000
_diffrn_measurement_device_type 'Rigaku Saturn'
_diffrn_measurement_method '\w and \f scans'
_diffrn_radiation_type MoK\a
_diffrn_radiation_wavelength 0.71073
_diffrn_reflns_av_R_equivalents 0.0520
_diffrn_reflns_av_unetI/netI 0.0505
_diffrn_reflns_Laue_measured_fraction_full 1.000
_diffrn_reflns_Laue_measured_fraction_max 1.000
_diffrn_reflns_limit_h_max 23
_diffrn_reflns_limit_h_min -23
_diffrn_reflns_limit_k_max 22
_diffrn_reflns_limit_k_min -27
_diffrn_reflns_limit_l_max 21
_diffrn_reflns_limit_l_min -21
_diffrn_reflns_number 60785
_diffrn_reflns_point_group_measured_fraction_full 0.999
_diffrn_reflns_point_group_measured_fraction_max 0.999
_diffrn_reflns_theta_full 25.020
_diffrn_reflns_theta_max 25.020
_diffrn_reflns_theta_min 1.339
_exptl_absorpt_coefficient_mu 0.988
_exptl_absorpt_correction_T_max 0.8740
_exptl_absorpt_correction_T_min 0.8421
_exptl_absorpt_correction_type none
_exptl_crystal_colour Colorless
_exptl_crystal_density_diffrn 1.451
_exptl_crystal_density_method 'not measured'
_exptl_crystal_description Prism
_exptl_crystal_F_000 3728
_exptl_crystal_size_max 0.180
_exptl_crystal_size_mid 0.160
_exptl_crystal_size_min 0.140
_refine_diff_density_max 0.598
_refine_diff_density_min -0.608
_refine_diff_density_rms 0.073
_refine_ls_abs_structure_details
; 
Refinement of F^2^ against ALL reflections.  The weighted R-factor wR and 
 goodness of fit S are based on F^2^, conventional R-factors R are based 
 on F, with F set to zero for negative F^2^. The threshold expression of 
 F^2^ > 2sigma(F^2^) is used only for calculating R-factors(gt) etc. and is 
 not relevant to the choice of reflections for refinement.  R-factors based 
 on F^2^ are statistically about twice as large as those based on F, and R- 
 factors based on ALL data will be even larger. 
Refined as an inversion twin. 
;
_refine_ls_abs_structure_Flack 0.588(15)
_refine_ls_extinction_method none
_refine_ls_goodness_of_fit_ref 1.123
_refine_ls_hydrogen_treatment constr
_refine_ls_matrix_type full
_refine_ls_number_parameters 988
_refine_ls_number_reflns 14685
_refine_ls_number_restraints 109
_refine_ls_restrained_S_all 1.142
_refine_ls_R_factor_all 0.0504
_refine_ls_R_factor_gt 0.0481
_refine_ls_shift/su_max 0.000
_refine_ls_shift/su_mean 0.000
_refine_ls_structure_factor_coef Fsqd
_refine_ls_weighting_details 'w=1/[\s^2^(Fo^2^)+(0.0474P)^2^+7.1266P] where P=(Fo^2^+2Fc^2^)/3'
_refine_ls_weighting_scheme calc
_refine_ls_wR_factor_gt 0.1104
_refine_ls_wR_factor_ref 0.1116
_reflns_Friedel_coverage 0.931
_reflns_Friedel_fraction_full 0.999
_reflns_Friedel_fraction_max 0.999
_reflns_number_gt 14183
_reflns_number_total 14685
_reflns_threshold_expression 'I > 2\s(I)'
_cod_data_source_file c8dt02498g2.cif
_cod_data_source_block shelxl
_cod_depositor_comments 'Adding full bibliography for 7047539--7047544.cif.'
_cod_database_code 7047540
_shelx_shelxl_version_number 2018/3
_shelx_space_group_comment
; 
The symmetry employed for this shelxl refinement is uniquely defined 
by the following loop, which should always be used as a source of 
symmetry information in preference to the above space-group names. 
They are only intended as comments. 
;
_shelx_estimated_absorpt_t_min 0.842
_shelx_estimated_absorpt_t_max 0.874

loop_
_space_group_symop_operation_xyz
'x, y, z'
'-x, -y, z+1/2'
'x+1/2, -y+1/2, z'
'-x+1/2, y+1/2, z+1/2'

loop_
_atom_site_label
_atom_site_type_symbol
_atom_site_fract_x
_atom_site_fract_y
_atom_site_fract_z
_atom_site_U_iso_or_equiv
_atom_site_adp_type
_atom_site_occupancy
_atom_site_site_symmetry_order
_atom_site_calc_flag
_atom_site_refinement_flags_posn
_atom_site_refinement_flags_adp
_atom_site_refinement_flags_occupancy
_atom_site_disorder_assembly
_atom_site_disorder_group
Cu1 Cu 0.69047(4) 0.44292(3) 0.53597(4) 0.01563(17) Uani 1 1 d . . . . .
Cu2 Cu 0.69659(4) 0.42737(3) 0.78444(4) 0.01592(17) Uani 1 1 d . . . . .
O1 O 0.75642(19) 0.38737(17) 0.6758(2) 0.0159(9) Uani 1 1 d . . . . .
O2 O 0.7485(2) 0.49034(17) 0.6421(2) 0.0159(9) Uani 1 1 d . . . . .
P1 P 0.72240(8) 0.35293(7) 0.51349(8) 0.0159(3) Uani 1 1 d . . . . .
P2 P 0.73389(8) 0.33948(7) 0.82005(8) 0.0142(3) Uani 1 1 d . . . . .
P3 P 0.71735(8) 0.51970(7) 0.80824(8) 0.0155(3) Uani 1 1 d . . . . .
P4 P 0.71165(8) 0.53560(7) 0.50105(9) 0.0153(3) Uani 1 1 d . . . . .
S1 S 0.57148(7) 0.42885(7) 0.65688(10) 0.0195(3) Uani 1 1 d . . . . .
O3 O 0.6088(2) 0.4635(2) 0.6034(3) 0.0321(12) Uani 1 1 d . . . . .
O4 O 0.6096(2) 0.4116(2) 0.7229(3) 0.0259(11) Uani 1 1 d . . . . .
O5 O 0.5399(2) 0.3799(2) 0.6201(3) 0.0290(11) Uani 1 1 d . . . . .
C1 C 0.8034(3) 0.3436(3) 0.4676(4) 0.0200(14) Uani 1 1 d . . . . .
C2 C 0.8238(5) 0.3826(4) 0.4151(5) 0.053(3) Uani 1 1 d . . . . .
H2 H 0.797531 0.414458 0.404676 0.064 Uiso 1 1 calc R U . . .
C3 C 0.8834(6) 0.3748(4) 0.3773(7) 0.072(4) Uani 1 1 d . . . . .
H3 H 0.896469 0.401618 0.341495 0.087 Uiso 1 1 calc R U . . .
C4 C 0.9229(4) 0.3294(4) 0.3909(5) 0.051(3) Uani 1 1 d . . . . .
H4 H 0.962507 0.324650 0.364548 0.061 Uiso 1 1 calc R U . . .
C5 C 0.9044(5) 0.2911(5) 0.4431(5) 0.064(3) Uani 1 1 d . . . . .
H5 H 0.932005 0.259983 0.453162 0.077 Uiso 1 1 calc R U . . .
C6 C 0.8446(4) 0.2968(4) 0.4827(5) 0.046(2) Uani 1 1 d . . . . .
H6 H 0.832400 0.269798 0.518553 0.055 Uiso 1 1 calc R U . . .
C7 C 0.6656(3) 0.3162(3) 0.4488(3) 0.0208(14) Uani 1 1 d . . . . .
C8 C 0.6872(4) 0.2801(3) 0.3921(4) 0.0301(17) Uani 1 1 d . . . . .
H8 H 0.732213 0.271021 0.387835 0.036 Uiso 1 1 calc R U . . .
C9 C 0.6415(4) 0.2574(3) 0.3418(4) 0.0367(19) Uani 1 1 d . . . . .
H9 H 0.656486 0.233366 0.303705 0.044 Uiso 1 1 calc R U . . .
C10 C 0.5751(4) 0.2695(3) 0.3470(4) 0.0355(18) Uani 1 1 d . . . . .
H10 H 0.545269 0.253819 0.312631 0.043 Uiso 1 1 calc R U . . .
C11 C 0.5526(4) 0.3048(4) 0.4027(4) 0.0364(19) Uani 1 1 d . . . . .
H11 H 0.507443 0.313403 0.405979 0.044 Uiso 1 1 calc R U . . .
C12 C 0.5974(4) 0.3283(3) 0.4553(4) 0.0305(17) Uani 1 1 d . . . . .
H12 H 0.581939 0.351678 0.493886 0.037 Uiso 1 1 calc R U . . .
C13 C 0.7279(3) 0.3063(3) 0.5963(3) 0.0143(13) Uani 1 1 d . . . . .
C14 C 0.7126(3) 0.2476(3) 0.5933(3) 0.0187(13) Uani 1 1 d . . . . .
H14 H 0.702979 0.231208 0.546939 0.022 Uiso 1 1 calc R U . . .
C15 C 0.7114(3) 0.2129(3) 0.6571(4) 0.0174(13) Uani 1 1 d . . . . .
C16 C 0.7215(3) 0.2400(3) 0.7269(3) 0.0182(13) Uani 1 1 d . . . . .
H16 H 0.718216 0.218437 0.770766 0.022 Uiso 1 1 calc R U . . .
C17 C 0.7364(3) 0.2982(3) 0.7319(3) 0.0160(13) Uani 1 1 d . . . . .
C18 C 0.7426(3) 0.3297(2) 0.6673(4) 0.0147(12) Uani 1 1 d . . . . .
C19 C 0.6979(3) 0.1485(3) 0.6537(4) 0.0245(15) Uani 1 1 d . . . . .
C20 C 0.6755(4) 0.1285(3) 0.5755(4) 0.0321(17) Uani 1 1 d . . . . .
H20A H 0.709826 0.136913 0.539552 0.048 Uiso 1 1 calc R U . . .
H20B H 0.635318 0.148172 0.561637 0.048 Uiso 1 1 calc R U . . .
H20C H 0.667454 0.087935 0.576438 0.048 Uiso 1 1 calc R U . . .
C21 C 0.7625(4) 0.1163(3) 0.6743(5) 0.0400(19) Uani 1 1 d . . . . .
H21A H 0.776175 0.126917 0.724035 0.060 Uiso 1 1 calc R U . . .
H21B H 0.796918 0.126222 0.639118 0.060 Uiso 1 1 calc R U . . .
H21C H 0.754594 0.075724 0.672374 0.060 Uiso 1 1 calc R U . . .
C22 C 0.6436(4) 0.1315(3) 0.7106(4) 0.0365(19) Uani 1 1 d . . . . .
H22A H 0.604159 0.153792 0.701602 0.055 Uiso 1 1 calc R U . . .
H22B H 0.659354 0.138630 0.760705 0.055 Uiso 1 1 calc R U . . .
H22C H 0.633426 0.091507 0.705088 0.055 Uiso 1 1 calc R U . . .
C23 C 0.6852(3) 0.2957(3) 0.8827(3) 0.0170(13) Uani 1 1 d . . . . .
C24 C 0.6174(3) 0.3063(3) 0.8886(4) 0.0253(15) Uani 1 1 d . . . . .
H24 H 0.598125 0.335197 0.859905 0.030 Uiso 1 1 calc R U . . .
C25 C 0.5779(4) 0.2742(3) 0.9369(4) 0.0337(18) Uani 1 1 d . . . . .
H25 H 0.532329 0.281069 0.939666 0.040 Uiso 1 1 calc R U . . .
C26 C 0.6069(4) 0.2315(4) 0.9814(4) 0.0363(19) Uani 1 1 d . . . . .
H26 H 0.581024 0.210290 1.014628 0.044 Uiso 1 1 calc R U . . .
C27 C 0.6734(4) 0.2214(3) 0.9753(4) 0.0362(18) Uani 1 1 d . . . . .
H27 H 0.692483 0.192813 1.004783 0.043 Uiso 1 1 calc R U . . .
C28 C 0.7133(4) 0.2518(3) 0.9274(4) 0.0252(15) Uani 1 1 d . . . . .
H28 H 0.758639 0.243733 0.924245 0.030 Uiso 1 1 calc R U . . .
C29 C 0.8179(3) 0.3371(3) 0.8585(4) 0.0177(14) Uani 1 1 d . . . . .
C30 C 0.8266(3) 0.3515(3) 0.9344(4) 0.0226(15) Uani 1 1 d . . . . .
H30 H 0.789842 0.360606 0.963948 0.027 Uiso 1 1 calc R U . . .
C31 C 0.8898(4) 0.3521(3) 0.9653(4) 0.0318(18) Uani 1 1 d . . . . .
H31 H 0.895419 0.362233 1.015473 0.038 Uiso 1 1 calc R U . . .
C32 C 0.9443(4) 0.3379(3) 0.9228(4) 0.0324(18) Uani 1 1 d . . . . .
H32 H 0.986427 0.336829 0.944545 0.039 Uiso 1 1 calc R U . . .
C33 C 0.9366(4) 0.3254(3) 0.8483(5) 0.0367(19) Uani 1 1 d . . . . .
H33 H 0.973831 0.318357 0.818590 0.044 Uiso 1 1 calc R U . . .
C34 C 0.8733(3) 0.3231(3) 0.8166(4) 0.0246(15) Uani 1 1 d . . . . .
H34 H 0.868267 0.311948 0.766782 0.029 Uiso 1 1 calc R U . . .
C35 C 0.8181(3) 0.4106(3) 0.6487(3) 0.0165(13) Uani 1 1 d . . . . .
H35A H 0.822624 0.404507 0.595041 0.020 Uiso 1 1 calc R U . . .
H35B H 0.855747 0.392971 0.674055 0.020 Uiso 1 1 calc R U . . .
C36 C 0.8140(3) 0.4736(3) 0.6667(4) 0.0147(12) Uani 1 1 d . . . . .
H36A H 0.819355 0.480109 0.720181 0.018 Uiso 1 1 calc R U . . .
H36B H 0.848136 0.494832 0.639929 0.018 Uiso 1 1 calc R U . . .
C37 C 0.6558(3) 0.5774(3) 0.4422(4) 0.0187(14) Uani 1 1 d . . . . .
C38 C 0.5880(4) 0.5661(3) 0.4490(4) 0.0337(18) Uani 1 1 d . . . . .
H38 H 0.573467 0.536335 0.479630 0.040 Uiso 1 1 calc R U . . .
C39 C 0.5418(4) 0.5992(4) 0.4102(5) 0.047(2) Uani 1 1 d . . . . .
H39 H 0.496448 0.591684 0.414815 0.056 Uiso 1 1 calc R U . . .
C40 C 0.5642(4) 0.6441(4) 0.3636(5) 0.046(2) Uani 1 1 d . . . . .
H40 H 0.533699 0.666277 0.337081 0.055 Uiso 1 1 calc R U . . .
C41 C 0.6310(4) 0.6551(3) 0.3576(4) 0.0309(17) Uani 1 1 d . . . . .
H41 H 0.645816 0.685041 0.327428 0.037 Uiso 1 1 calc R U . . .
C42 C 0.6765(3) 0.6217(3) 0.3965(4) 0.0227(15) Uani 1 1 d . . . . .
H42 H 0.721785 0.629330 0.391761 0.027 Uiso 1 1 calc R U . . .
C43 C 0.7946(3) 0.5475(3) 0.4627(3) 0.0158(13) Uani 1 1 d . . . . .
C44 C 0.8464(3) 0.5692(3) 0.5064(3) 0.0174(13) Uani 1 1 d . . . . .
H44 H 0.837661 0.582152 0.554901 0.021 Uiso 1 1 calc R U . . .
C45 C 0.9109(3) 0.5717(3) 0.4782(4) 0.0238(15) Uani 1 1 d . . . . .
H45 H 0.945095 0.585761 0.508295 0.029 Uiso 1 1 calc R U . . .
C46 C 0.9248(4) 0.5537(3) 0.4061(4) 0.0255(16) Uani 1 1 d . . . . .
H46 H 0.967959 0.555443 0.387310 0.031 Uiso 1 1 calc R U . . .
C47 C 0.8730(4) 0.5327(3) 0.3620(4) 0.0267(16) Uani 1 1 d . . . . .
H47 H 0.881950 0.520896 0.313158 0.032 Uiso 1 1 calc R U . . .
C48 C 0.8075(3) 0.5290(3) 0.3894(4) 0.0214(14) Uani 1 1 d . . . . .
H48 H 0.773496 0.514556 0.359463 0.026 Uiso 1 1 calc R U . . .
C49 C 0.7083(3) 0.5756(3) 0.5899(4) 0.0165(13) Uani 1 1 d . . . . .
C50 C 0.7255(3) 0.5452(3) 0.6536(4) 0.0157(13) Uani 1 1 d . . . . .
C51 C 0.7110(3) 0.5663(3) 0.7256(4) 0.0151(13) Uani 1 1 d . . . . .
C52 C 0.6845(3) 0.6218(3) 0.7305(4) 0.0200(14) Uani 1 1 d . . . . .
H52 H 0.675537 0.636907 0.777810 0.024 Uiso 1 1 calc R U . . .
C53 C 0.6712(3) 0.6551(3) 0.6678(4) 0.0230(14) Uani 1 1 d . . . . .
C54 C 0.6822(3) 0.6306(3) 0.5969(4) 0.0221(15) Uani 1 1 d . . . . .
H54 H 0.671861 0.651495 0.553945 0.026 Uiso 1 1 calc R U . . .
C55 C 0.6434(4) 0.7160(3) 0.6767(4) 0.0377(19) Uani 1 1 d D U . . .
C56 C 0.5782(5) 0.7137(5) 0.7209(6) 0.042(3) Uani 0.661(10) 1 d D U P A 1
H56D H 0.545298 0.693392 0.692164 0.064 Uiso 0.661(10) 1 d R U P A 1
H56E H 0.585557 0.694232 0.767643 0.064 Uiso 0.661(10) 1 d R U P A 1
H56F H 0.562756 0.751991 0.730603 0.064 Uiso 0.661(10) 1 d R U P A 1
C57 C 0.6954(6) 0.7505(5) 0.7277(6) 0.053(4) Uani 0.661(10) 1 d D U P A 1
H57D H 0.680007 0.789091 0.734932 0.079 Uiso 0.661(10) 1 d R U P A 1
H57E H 0.699568 0.731861 0.775572 0.079 Uiso 0.661(10) 1 d R U P A 1
H57F H 0.738037 0.751131 0.703172 0.079 Uiso 0.661(10) 1 d R U P A 1
C58 C 0.6360(6) 0.7490(5) 0.6042(5) 0.044(3) Uani 0.661(10) 1 d D U P A 1
H58D H 0.604859 0.729497 0.572220 0.066 Uiso 0.661(10) 1 d R U P A 1
H58E H 0.620039 0.787037 0.614460 0.066 Uiso 0.661(10) 1 d R U P A 1
H58F H 0.678519 0.751237 0.579630 0.066 Uiso 0.661(10) 1 d R U P A 1
C56' C 0.6194(12) 0.7323(10) 0.7540(7) 0.051(6) Uani 0.339(10) 1 d D U P A 2
H56A H 0.656514 0.733557 0.787932 0.077 Uiso 0.339(10) 1 d R U P A 2
H56B H 0.598545 0.769296 0.751902 0.077 Uiso 0.339(10) 1 d R U P A 2
H56C H 0.587674 0.704373 0.771282 0.077 Uiso 0.339(10) 1 d R U P A 2
C57' C 0.6896(10) 0.7599(9) 0.6404(12) 0.056(7) Uani 0.339(10) 1 d D U P A 2
H57A H 0.729040 0.762270 0.670858 0.084 Uiso 0.339(10) 1 d R U P A 2
H57B H 0.701490 0.747822 0.590638 0.084 Uiso 0.339(10) 1 d R U P A 2
H57C H 0.668610 0.796842 0.638188 0.084 Uiso 0.339(10) 1 d R U P A 2
C58' C 0.5780(9) 0.7143(10) 0.6242(12) 0.058(7) Uani 0.339(10) 1 d D U P A 2
H58A H 0.556207 0.750928 0.625414 0.086 Uiso 0.339(10) 1 d R U P A 2
H58B H 0.591729 0.705888 0.573703 0.086 Uiso 0.339(10) 1 d R U P A 2
H58C H 0.547709 0.685188 0.641243 0.086 Uiso 0.339(10) 1 d R U P A 2
C59 C 0.7989(3) 0.5363(3) 0.8487(3) 0.0171(13) Uani 1 1 d . . . . .
C60 C 0.8258(3) 0.4990(3) 0.9000(4) 0.0255(15) Uani 1 1 d . . . . .
H60 H 0.802658 0.465663 0.912225 0.031 Uiso 1 1 calc R U . . .
C61 C 0.8865(4) 0.5098(3) 0.9338(4) 0.0328(18) Uani 1 1 d . . . . .
H61 H 0.903821 0.484118 0.968637 0.039 Uiso 1 1 calc R U . . .
C62 C 0.9210(4) 0.5585(3) 0.9159(4) 0.0330(19) Uani 1 1 d . . . . .
H62 H 0.961603 0.566172 0.939058 0.040 Uiso 1 1 calc R U . . .
C63 C 0.8957(4) 0.5966(4) 0.8632(5) 0.042(2) Uani 1 1 d . . . . .
H63 H 0.919552 0.629326 0.850246 0.051 Uiso 1 1 calc R U . . .
C64 C 0.8343(4) 0.5855(3) 0.8298(4) 0.0322(18) Uani 1 1 d . . . . .
H64 H 0.816859 0.611029 0.794782 0.039 Uiso 1 1 calc R U . . .
C65 C 0.6587(3) 0.5511(3) 0.8749(3) 0.0192(14) Uani 1 1 d . . . . .
C66 C 0.6774(4) 0.5922(4) 0.9272(4) 0.0365(19) Uani 1 1 d . . . . .
H66 H 0.721103 0.605551 0.928147 0.044 Uiso 1 1 calc R U . . .
C67 C 0.6315(4) 0.6132(4) 0.9779(4) 0.049(2) Uani 1 1 d . . . . .
H67 H 0.643969 0.641466 1.011952 0.059 Uiso 1 1 calc R U . . .
C68 C 0.5672(4) 0.5924(4) 0.9782(4) 0.045(2) Uani 1 1 d . . . . .
H68 H 0.536834 0.605467 1.013715 0.054 Uiso 1 1 calc R U . . .
C69 C 0.5485(4) 0.5528(4) 0.9265(5) 0.050(2) Uani 1 1 d . . . . .
H69 H 0.504548 0.540040 0.925539 0.059 Uiso 1 1 calc R U . . .
C70 C 0.5940(4) 0.5312(4) 0.8752(5) 0.0373(19) Uani 1 1 d . . . . .
H70 H 0.580830 0.503271 0.840904 0.045 Uiso 1 1 calc R U . . .
C71 C 0.3576(5) 0.5759(4) 0.8007(5) 0.052(2) Uani 1 1 d . . . . .
H71A H 0.359066 0.567903 0.853625 0.078 Uiso 1 1 calc R U . . .
H71B H 0.314267 0.566511 0.781478 0.078 Uiso 1 1 calc R U . . .
H71C H 0.366442 0.615859 0.792450 0.078 Uiso 1 1 calc R U . . .
C72 C 0.4100(4) 0.5401(3) 0.7606(4) 0.0352(18) Uani 1 1 d . . . . .
C73 C 0.4677(4) 0.5653(3) 0.7316(5) 0.043(2) Uani 1 1 d . . . . .
H73 H 0.473651 0.604784 0.735244 0.052 Uiso 1 1 calc R U . . .
C74 C 0.5163(4) 0.5317(4) 0.6972(5) 0.041(2) Uani 1 1 d . . . . .
H74 H 0.554935 0.548692 0.678638 0.050 Uiso 1 1 calc R U . . .
C75 C 0.5072(3) 0.4727(3) 0.6906(4) 0.0269(16) Uani 1 1 d . . . . .
C76 C 0.4481(4) 0.4486(3) 0.7156(4) 0.0361(18) Uani 1 1 d . . . . .
H76 H 0.440911 0.409503 0.709220 0.043 Uiso 1 1 calc R U . . .
C77 C 0.4000(4) 0.4815(3) 0.7495(5) 0.040(2) Uani 1 1 d . . . . .
H77 H 0.360370 0.464608 0.765265 0.048 Uiso 1 1 calc R U . . .
Cl1 Cl 0.94953(9) 0.65850(8) 0.66945(10) 0.0346(4) Uani 1 1 d . . . . .
O6 O 0.9137(4) 0.7114(3) 0.6700(4) 0.069(2) Uani 1 1 d . . . . .
O7 O 0.9908(4) 0.6545(3) 0.7347(3) 0.060(2) Uani 1 1 d . . . . .
O8 O 0.9904(3) 0.6555(2) 0.6034(3) 0.0362(13) Uani 1 1 d . . . . .
O9 O 0.9032(3) 0.6109(3) 0.6684(3) 0.0471(14) Uani 1 1 d . . . . .
C78 C 0.6734(5) 0.4165(5) 0.0962(6) 0.066(3) Uani 1 1 d . . . . .
H78 H 0.645988 0.439227 0.130683 0.079 Uiso 1 1 calc R U . . .
Cl2 Cl 0.7582(2) 0.4280(2) 0.1177(2) 0.1215(14) Uani 1 1 d . U . . .
Cl3 Cl 0.6560(2) 0.43749(16) 0.00398(19) 0.0955(11) Uani 1 1 d . . . . .
Cl4 Cl 0.6535(2) 0.34425(14) 0.10729(19) 0.0954(11) Uani 1 1 d . . . . .
C79 C 0.4908(4) 0.2622(3) 0.6422(4) 0.0395(19) Uani 1 1 d . . . . .
H79 H 0.511219 0.284149 0.601330 0.047 Uiso 1 1 calc R U . . .
Cl5 Cl 0.48656(12) 0.18860(10) 0.61670(15) 0.0606(7) Uani 1 1 d . . . . .
Cl6 Cl 0.40911(9) 0.28738(8) 0.65830(13) 0.0415(4) Uani 1 1 d . . . . .
Cl7 Cl 0.54035(10) 0.26867(9) 0.72502(11) 0.0404(5) Uani 1 1 d . . . . .
C80 C 0.9993(4) 0.5035(4) 0.6568(5) 0.042(2) Uani 1 1 d . . . . .
H80 H 0.971115 0.537458 0.649664 0.051 Uiso 1 1 calc R U . . .
Cl8 Cl 1.08368(10) 0.52572(11) 0.65568(17) 0.0611(6) Uani 1 1 d . . . . .
Cl9 Cl 0.98341(12) 0.45545(10) 0.58302(13) 0.0526(6) Uani 1 1 d . . . . .
Cl10 Cl 0.97777(11) 0.47177(16) 0.74236(13) 0.0797(10) Uani 1 1 d . . . . .

loop_
_atom_site_aniso_label
_atom_site_aniso_U_11
_atom_site_aniso_U_22
_atom_site_aniso_U_33
_atom_site_aniso_U_23
_atom_site_aniso_U_13
_atom_site_aniso_U_12
Cu1 0.0182(4) 0.0133(4) 0.0154(4) 0.0011(3) 0.0001(3) -0.0003(3)
Cu2 0.0175(4) 0.0142(4) 0.0160(4) 0.0018(3) -0.0005(3) 0.0004(3)
O1 0.022(2) 0.010(2) 0.016(2) -0.0023(18) 0.0057(17) -0.0036(17)
O2 0.019(2) 0.013(2) 0.017(2) -0.0045(17) -0.0057(16) 0.0068(17)
P1 0.0206(8) 0.0143(8) 0.0127(7) -0.0003(6) 0.0000(6) 0.0008(6)
P2 0.0175(8) 0.0125(8) 0.0125(7) 0.0021(6) -0.0028(6) -0.0007(6)
P3 0.0185(8) 0.0149(8) 0.0132(8) 0.0010(6) 0.0017(6) 0.0016(6)
P4 0.0172(8) 0.0143(8) 0.0145(7) 0.0013(7) 0.0007(6) 0.0000(6)
S1 0.0139(7) 0.0237(9) 0.0208(7) 0.0074(7) -0.0012(7) -0.0003(6)
O3 0.024(3) 0.040(3) 0.033(3) 0.009(2) 0.011(2) 0.004(2)
O4 0.017(2) 0.035(3) 0.025(2) 0.009(2) -0.0103(19) -0.004(2)
O5 0.029(3) 0.027(3) 0.031(3) 0.000(2) -0.003(2) -0.003(2)
C1 0.020(3) 0.023(4) 0.017(3) -0.004(3) 0.003(3) -0.002(3)
C2 0.071(6) 0.028(5) 0.060(6) 0.016(4) 0.039(5) 0.011(4)
C3 0.086(8) 0.037(6) 0.094(8) 0.013(6) 0.065(7) 0.003(5)
C4 0.036(5) 0.063(6) 0.054(6) -0.027(5) 0.024(4) -0.011(5)
C5 0.044(5) 0.094(8) 0.054(6) 0.021(6) 0.023(5) 0.040(6)
C6 0.039(5) 0.060(6) 0.039(5) 0.020(4) 0.019(4) 0.022(4)
C7 0.030(4) 0.016(3) 0.016(3) 0.004(3) -0.008(3) -0.004(3)
C8 0.031(4) 0.032(4) 0.027(4) -0.007(3) -0.009(3) 0.008(3)
C9 0.044(5) 0.034(5) 0.032(4) -0.011(4) -0.008(3) 0.006(4)
C10 0.045(5) 0.026(4) 0.035(4) 0.003(3) -0.012(4) -0.009(4)
C11 0.024(4) 0.046(5) 0.039(4) -0.005(4) -0.005(3) -0.011(3)
C12 0.030(4) 0.033(4) 0.028(4) -0.007(3) 0.004(3) -0.005(3)
C13 0.015(3) 0.015(3) 0.013(3) 0.001(3) 0.000(2) -0.003(2)
C14 0.024(3) 0.021(3) 0.011(3) -0.004(3) -0.002(3) 0.003(3)
C15 0.019(3) 0.013(3) 0.021(3) -0.001(3) -0.001(3) 0.000(2)
C16 0.025(3) 0.014(3) 0.016(3) 0.005(3) -0.004(3) -0.001(3)
C17 0.016(3) 0.014(3) 0.018(3) 0.000(3) -0.004(2) 0.003(2)
C18 0.012(3) 0.014(3) 0.017(3) -0.001(3) 0.004(3) 0.000(2)
C19 0.031(3) 0.020(4) 0.022(3) 0.000(3) -0.004(3) -0.001(3)
C20 0.048(5) 0.020(4) 0.029(4) -0.004(3) -0.008(3) -0.009(3)
C21 0.050(5) 0.021(4) 0.050(5) -0.003(4) -0.011(4) 0.002(3)
C22 0.055(5) 0.025(4) 0.029(4) 0.003(3) 0.002(4) -0.012(4)
C23 0.024(3) 0.013(3) 0.013(3) -0.002(3) -0.002(3) -0.008(3)
C24 0.031(4) 0.022(4) 0.022(3) 0.005(3) -0.007(3) -0.008(3)
C25 0.026(4) 0.043(5) 0.032(4) 0.001(4) 0.003(3) -0.012(3)
C26 0.041(5) 0.043(5) 0.025(4) 0.013(4) 0.002(3) -0.023(4)
C27 0.045(5) 0.034(4) 0.029(4) 0.014(4) -0.009(3) -0.010(4)
C28 0.036(4) 0.015(3) 0.024(3) 0.002(3) -0.003(3) -0.002(3)
C29 0.019(3) 0.012(3) 0.023(3) 0.007(3) -0.007(3) -0.002(3)
C30 0.028(4) 0.017(4) 0.023(3) 0.001(3) -0.010(3) 0.000(3)
C31 0.040(5) 0.022(4) 0.033(4) -0.004(3) -0.018(3) 0.003(3)
C32 0.033(4) 0.020(4) 0.045(4) 0.004(3) -0.021(4) -0.002(3)
C33 0.019(4) 0.032(4) 0.059(5) 0.000(4) -0.004(4) 0.001(3)
C34 0.028(4) 0.022(4) 0.024(3) -0.002(3) -0.005(3) 0.001(3)
C35 0.012(3) 0.020(3) 0.018(3) -0.004(3) 0.000(2) 0.000(2)
C36 0.008(3) 0.019(3) 0.017(3) -0.001(3) -0.001(2) -0.004(2)
C37 0.018(3) 0.021(4) 0.018(3) 0.000(3) -0.004(3) 0.003(3)
C38 0.024(4) 0.041(5) 0.036(4) 0.014(4) 0.004(3) 0.002(3)
C39 0.022(4) 0.061(6) 0.058(5) 0.023(5) 0.003(4) 0.010(4)
C40 0.035(4) 0.053(5) 0.049(5) 0.022(4) -0.007(4) 0.021(4)
C41 0.040(4) 0.029(4) 0.024(4) 0.015(3) -0.002(3) 0.004(3)
C42 0.025(4) 0.024(4) 0.020(3) -0.003(3) 0.002(3) 0.003(3)
C43 0.017(3) 0.015(3) 0.016(3) 0.005(3) -0.003(3) 0.002(3)
C44 0.023(3) 0.015(3) 0.014(3) 0.001(3) 0.001(3) -0.003(2)
C45 0.019(3) 0.026(4) 0.026(4) 0.005(3) -0.002(3) -0.009(3)
C46 0.025(4) 0.023(4) 0.028(4) 0.003(3) 0.003(3) -0.001(3)
C47 0.032(4) 0.031(4) 0.017(3) 0.001(3) 0.004(3) 0.000(3)
C48 0.022(3) 0.024(4) 0.018(3) 0.000(3) 0.002(3) -0.001(3)
C49 0.020(3) 0.013(3) 0.016(3) -0.002(3) 0.003(3) 0.002(3)
C50 0.012(3) 0.012(3) 0.023(3) -0.001(3) 0.002(3) 0.002(2)
C51 0.012(3) 0.017(3) 0.016(3) 0.003(3) -0.002(3) 0.001(2)
C52 0.026(3) 0.018(3) 0.017(3) 0.000(3) 0.004(3) 0.003(3)
C53 0.031(3) 0.017(3) 0.021(3) 0.001(3) 0.001(3) 0.002(3)
C54 0.031(4) 0.018(3) 0.018(3) 0.007(3) 0.003(3) 0.002(3)
C55 0.064(5) 0.019(4) 0.031(4) 0.008(3) 0.013(4) 0.017(4)
C56 0.044(4) 0.040(4) 0.044(4) 0.001(3) 0.005(3) 0.008(3)
C57 0.089(9) 0.025(6) 0.044(7) -0.004(6) -0.005(7) 0.006(6)
C58 0.048(4) 0.040(4) 0.044(4) 0.002(3) 0.003(3) 0.006(3)
C56' 0.073(13) 0.034(11) 0.047(11) 0.004(10) 0.018(11) 0.023(11)
C57' 0.081(13) 0.027(11) 0.061(13) 0.013(10) 0.018(11) 0.008(10)
C58' 0.067(13) 0.035(11) 0.071(13) -0.018(11) 0.001(11) 0.031(10)
C59 0.020(3) 0.015(3) 0.016(3) -0.005(3) 0.000(3) -0.002(3)
C60 0.026(4) 0.023(4) 0.027(4) 0.001(3) -0.007(3) -0.007(3)
C61 0.040(4) 0.027(4) 0.032(4) 0.003(3) -0.013(3) 0.007(3)
C62 0.020(4) 0.045(5) 0.034(4) -0.001(4) -0.008(3) -0.007(3)
C63 0.033(4) 0.049(5) 0.044(5) 0.015(4) -0.011(4) -0.021(4)
C64 0.026(4) 0.035(4) 0.036(4) 0.016(4) -0.009(3) -0.008(3)
C65 0.022(3) 0.021(4) 0.014(3) 0.003(3) 0.001(3) 0.006(3)
C66 0.036(4) 0.042(5) 0.032(4) -0.013(4) 0.008(3) 0.012(4)
C67 0.050(5) 0.069(7) 0.030(4) -0.023(4) 0.001(4) 0.028(5)
C68 0.048(5) 0.063(6) 0.026(4) 0.010(4) 0.014(4) 0.030(5)
C69 0.030(4) 0.062(6) 0.057(6) 0.001(5) 0.020(4) 0.002(4)
C70 0.033(4) 0.038(5) 0.041(4) -0.003(4) 0.005(4) 0.003(4)
C71 0.051(5) 0.049(6) 0.055(6) -0.019(5) 0.014(4) -0.007(4)
C72 0.036(4) 0.036(4) 0.033(4) -0.005(4) -0.001(3) 0.007(4)
C73 0.039(5) 0.031(4) 0.059(6) -0.003(4) 0.000(4) -0.006(4)
C74 0.029(4) 0.038(5) 0.057(5) -0.006(4) 0.002(4) -0.008(4)
C75 0.027(4) 0.032(4) 0.022(3) 0.007(3) -0.001(3) -0.002(3)
C76 0.034(4) 0.035(4) 0.040(4) -0.006(4) 0.009(3) -0.009(3)
C77 0.040(4) 0.035(5) 0.044(5) -0.015(4) 0.021(4) -0.011(4)
Cl1 0.0561(11) 0.0299(10) 0.0179(8) -0.0020(7) -0.0041(8) -0.0076(8)
O6 0.104(5) 0.052(4) 0.051(4) -0.013(4) 0.015(4) 0.031(4)
O7 0.091(5) 0.067(4) 0.022(3) 0.010(3) -0.024(3) -0.042(4)
O8 0.044(3) 0.044(3) 0.021(2) -0.008(2) 0.002(2) 0.003(3)
O9 0.048(3) 0.057(4) 0.036(3) -0.007(3) -0.011(3) -0.019(3)
C78 0.067(7) 0.070(7) 0.061(6) -0.002(6) 0.010(5) 0.002(6)
Cl2 0.084(2) 0.173(4) 0.107(3) -0.035(3) -0.001(2) -0.028(2)
Cl3 0.111(3) 0.106(3) 0.0689(19) 0.0188(19) 0.0118(19) 0.018(2)
Cl4 0.141(3) 0.0609(19) 0.084(2) -0.0079(17) -0.030(2) 0.0101(19)
C79 0.041(4) 0.033(5) 0.044(5) -0.005(4) 0.005(4) 0.003(4)
Cl5 0.0607(14) 0.0382(12) 0.0829(17) -0.0232(12) -0.0158(13) 0.0081(11)
Cl6 0.0386(10) 0.0381(11) 0.0477(10) 0.0003(10) -0.0007(10) 0.0054(8)
Cl7 0.0441(11) 0.0364(11) 0.0407(11) -0.0042(9) -0.0056(9) 0.0040(9)
C80 0.033(4) 0.057(5) 0.037(4) 0.018(4) 0.003(4) 0.016(4)
Cl8 0.0389(11) 0.0619(15) 0.0826(16) 0.0311(14) 0.0043(13) 0.0052(10)
Cl9 0.0622(15) 0.0470(13) 0.0486(13) 0.0062(11) 0.0234(11) 0.0111(11)
Cl10 0.0326(12) 0.174(3) 0.0323(11) 0.0354(16) -0.0025(9) -0.0044(15)

loop_
_atom_type_symbol
_atom_type_description
_atom_type_scat_dispersion_real
_atom_type_scat_dispersion_imag
_atom_type_scat_source
C C 0.0033 0.0016 'International Tables Vol C Tables 4.2.6.8 and 6.1.1.4'
H H 0.0000 0.0000 'International Tables Vol C Tables 4.2.6.8 and 6.1.1.4'
O O 0.0106 0.0060 'International Tables Vol C Tables 4.2.6.8 and 6.1.1.4'
Cu Cu 0.3201 1.2651 'International Tables Vol C Tables 4.2.6.8 and 6.1.1.4'
Cl Cl 0.1484 0.1585 'International Tables Vol C Tables 4.2.6.8 and 6.1.1.4'
P P 0.1023 0.0942 'International Tables Vol C Tables 4.2.6.8 and 6.1.1.4'
S S 0.1246 0.1234 'International Tables Vol C Tables 4.2.6.8 and 6.1.1.4'

loop_
_geom_angle_atom_site_label_1
_geom_angle_atom_site_label_2
_geom_angle_atom_site_label_3
_geom_angle
O3 Cu1 P1 122.99(15)
O3 Cu1 P4 94.90(15)
P1 Cu1 P4 141.86(7)
O4 Cu2 P3 115.08(15)
O4 Cu2 P2 105.22(14)
P3 Cu2 P2 139.04(7)
C18 O1 C35 120.2(4)
C50 O2 C36 121.0(4)
C1 P1 C7 102.5(3)
C1 P1 C13 103.6(3)
C7 P1 C13 105.4(3)
C1 P1 Cu1 116.5(2)
C7 P1 Cu1 111.9(2)
C13 P1 Cu1 115.5(2)
C23 P2 C29 104.6(3)
C23 P2 C17 104.2(3)
C29 P2 C17 106.2(3)
C23 P2 Cu2 120.4(2)
C29 P2 Cu2 115.9(2)
C17 P2 Cu2 104.1(2)
C65 P3 C59 103.7(3)
C65 P3 C51 103.8(3)
C59 P3 C51 104.6(3)
C65 P3 Cu2 112.9(2)
C59 P3 Cu2 116.5(2)
C51 P3 Cu2 114.0(2)
C37 P4 C43 105.4(3)
C37 P4 C49 101.6(3)
C43 P4 C49 106.2(3)
C37 P4 Cu1 123.2(2)
C43 P4 Cu1 114.6(2)
C49 P4 Cu1 103.8(2)
O3 S1 O4 114.2(3)
O3 S1 O5 111.3(3)
O4 S1 O5 111.9(3)
O3 S1 C75 106.2(3)
O4 S1 C75 105.7(3)
O5 S1 C75 106.9(3)
S1 O3 Cu1 130.8(3)
S1 O4 Cu2 144.1(3)
C2 C1 C6 118.3(7)
C2 C1 P1 119.5(6)
C6 C1 P1 122.2(5)
C1 C2 C3 120.3(8)
C1 C2 H2 119.9
C3 C2 H2 119.9
C4 C3 C2 121.6(9)
C4 C3 H3 119.2
C2 C3 H3 119.2
C5 C4 C3 119.2(8)
C5 C4 H4 120.4
C3 C4 H4 120.4
C4 C5 C6 121.5(9)
C4 C5 H5 119.3
C6 C5 H5 119.3
C1 C6 C5 119.1(8)
C1 C6 H6 120.5
C5 C6 H6 120.5
C8 C7 C12 119.3(6)
C8 C7 P1 123.1(5)
C12 C7 P1 117.5(5)
C7 C8 C9 119.7(7)
C7 C8 H8 120.2
C9 C8 H8 120.2
C10 C9 C8 121.6(7)
C10 C9 H9 119.2
C8 C9 H9 119.2
C11 C10 C9 119.7(7)
C11 C10 H10 120.2
C9 C10 H10 120.2
C10 C11 C12 120.4(7)
C10 C11 H11 119.8
C12 C11 H11 119.8
C7 C12 C11 119.3(7)
C7 C12 H12 120.3
C11 C12 H12 120.3
C14 C13 C18 117.2(5)
C14 C13 P1 122.3(5)
C18 C13 P1 120.3(5)
C15 C14 C13 122.6(6)
C15 C14 H14 118.7
C13 C14 H14 118.7
C14 C15 C16 117.1(5)
C14 C15 C19 122.8(6)
C16 C15 C19 120.1(6)
C17 C16 C15 121.6(6)
C17 C16 H16 119.2
C15 C16 H16 119.2
C18 C17 C16 119.2(6)
C18 C17 P2 116.0(5)
C16 C17 P2 123.9(5)
C17 C18 O1 116.6(5)
C17 C18 C13 121.8(5)
O1 C18 C13 121.2(5)
C15 C19 C20 112.8(6)
C15 C19 C22 110.7(6)
C20 C19 C22 108.2(6)
C15 C19 C21 108.7(5)
C20 C19 C21 108.2(6)
C22 C19 C21 108.3(6)
C19 C20 H20A 109.5
C19 C20 H20B 109.5
H20A C20 H20B 109.5
C19 C20 H20C 109.5
H20A C20 H20C 109.5
H20B C20 H20C 109.5
C19 C21 H21A 109.5
C19 C21 H21B 109.5
H21A C21 H21B 109.5
C19 C21 H21C 109.5
H21A C21 H21C 109.5
H21B C21 H21C 109.5
C19 C22 H22A 109.5
C19 C22 H22B 109.5
H22A C22 H22B 109.5
C19 C22 H22C 109.5
H22A C22 H22C 109.5
H22B C22 H22C 109.5
C24 C23 C28 118.5(6)
C24 C23 P2 118.6(5)
C28 C23 P2 122.9(5)
C25 C24 C23 120.8(7)
C25 C24 H24 119.6
C23 C24 H24 119.6
C24 C25 C26 119.8(7)
C24 C25 H25 120.1
C26 C25 H25 120.1
C27 C26 C25 119.1(7)
C27 C26 H26 120.4
C25 C26 H26 120.4
C26 C27 C28 122.2(7)
C26 C27 H27 118.9
C28 C27 H27 118.9
C27 C28 C23 119.6(7)
C27 C28 H28 120.2
C23 C28 H28 120.2
C34 C29 C30 118.5(6)
C34 C29 P2 123.5(5)
C30 C29 P2 118.0(5)
C31 C30 C29 120.0(7)
C31 C30 H30 120.0
C29 C30 H30 120.0
C32 C31 C30 120.6(7)
C32 C31 H31 119.7
C30 C31 H31 119.7
C33 C32 C31 119.8(7)
C33 C32 H32 120.1
C31 C32 H32 120.1
C32 C33 C34 120.3(7)
C32 C33 H33 119.8
C34 C33 H33 119.8
C29 C34 C33 120.6(7)
C29 C34 H34 119.7
C33 C34 H34 119.7
O1 C35 C36 104.4(4)
O1 C35 H35A 110.9
C36 C35 H35A 110.9
O1 C35 H35B 110.9
C36 C35 H35B 110.9
H35A C35 H35B 108.9
O2 C36 C35 104.5(4)
O2 C36 H36A 110.9
C35 C36 H36A 110.9
O2 C36 H36B 110.9
C35 C36 H36B 110.9
H36A C36 H36B 108.9
C42 C37 C38 119.1(6)
C42 C37 P4 123.8(5)
C38 C37 P4 116.9(5)
C39 C38 C37 120.3(7)
C39 C38 H38 119.8
C37 C38 H38 119.8
C38 C39 C40 119.5(7)
C38 C39 H39 120.3
C40 C39 H39 120.3
C41 C40 C39 119.8(7)
C41 C40 H40 120.1
C39 C40 H40 120.1
C40 C41 C42 120.1(7)
C40 C41 H41 120.0
C42 C41 H41 120.0
C37 C42 C41 121.2(7)
C37 C42 H42 119.4
C41 C42 H42 119.4
C44 C43 C48 119.7(6)
C44 C43 P4 121.8(5)
C48 C43 P4 118.2(5)
C45 C44 C43 120.5(6)
C45 C44 H44 119.8
C43 C44 H44 119.8
C46 C45 C44 120.8(6)
C46 C45 H45 119.6
C44 C45 H45 119.6
C45 C46 C47 118.8(7)
C45 C46 H46 120.6
C47 C46 H46 120.6
C46 C47 C48 121.6(6)
C46 C47 H47 119.2
C48 C47 H47 119.2
C43 C48 C47 118.6(6)
C43 C48 H48 120.7
C47 C48 H48 120.7
C50 C49 C54 119.6(6)
C50 C49 P4 115.9(5)
C54 C49 P4 124.0(5)
O2 C50 C49 116.1(6)
O2 C50 C51 122.1(6)
C49 C50 C51 121.2(5)
C52 C51 C50 117.4(6)
C52 C51 P3 121.6(5)
C50 C51 P3 120.7(5)
C53 C52 C51 122.7(6)
C53 C52 H52 118.7
C51 C52 H52 118.7
C52 C53 C54 117.8(6)
C52 C53 C55 120.3(6)
C54 C53 C55 121.8(6)
C49 C54 C53 121.0(6)
C49 C54 H54 119.5
C53 C54 H54 119.5
C56' C55 C57' 114.4(10)
C58 C55 C56 112.0(7)
C56' C55 C53 116.3(10)
C58 C55 C53 114.8(7)
C57' C55 C53 110.9(10)
C56 C55 C53 109.4(7)
C58 C55 C57 107.1(7)
C56 C55 C57 106.5(7)
C53 C55 C57 106.7(7)
C56' C55 C58' 106.0(9)
C57' C55 C58' 105.5(9)
C53 C55 C58' 102.2(9)
C55 C56 H56D 109.4
C55 C56 H56E 109.3
H56D C56 H56E 109.5
C55 C56 H56F 109.6
H56D C56 H56F 109.5
H56E C56 H56F 109.5
C55 C57 H57D 109.7
C55 C57 H57E 109.4
H57D C57 H57E 109.5
C55 C57 H57F 109.3
H57D C57 H57F 109.5
H57E C57 H57F 109.5
C55 C58 H58D 109.2
C55 C58 H58E 109.9
H58D C58 H58E 109.5
C55 C58 H58F 109.3
H58D C58 H58F 109.5
H58E C58 H58F 109.5
C55 C56' H56A 109.5
C55 C56' H56B 109.3
H56A C56' H56B 109.5
C55 C56' H56C 109.6
H56A C56' H56C 109.5
H56B C56' H56C 109.5
C55 C57' H57A 107.5
C55 C57' H57B 110.2
H57A C57' H57B 109.5
C55 C57' H57C 110.6
H57A C57' H57C 109.5
H57B C57' H57C 109.5
C55 C58' H58A 109.6
C55 C58' H58B 108.4
H58A C58' H58B 109.5
C55 C58' H58C 110.5
H58A C58' H58C 109.5
H58B C58' H58C 109.5
C60 C59 C64 119.0(6)
C60 C59 P3 118.6(5)
C64 C59 P3 122.4(5)
C59 C60 C61 121.3(7)
C59 C60 H60 119.4
C61 C60 H60 119.4
C62 C61 C60 119.8(7)
C62 C61 H61 120.1
C60 C61 H61 120.1
C61 C62 C63 120.2(7)
C61 C62 H62 119.9
C63 C62 H62 119.9
C62 C63 C64 119.6(7)
C62 C63 H63 120.2
C64 C63 H63 120.2
C59 C64 C63 120.1(7)
C59 C64 H64 119.9
C63 C64 H64 119.9
C70 C65 C66 119.0(6)
C70 C65 P3 118.4(5)
C66 C65 P3 122.6(5)
C67 C66 C65 120.2(8)
C67 C66 H66 119.9
C65 C66 H66 119.9
C68 C67 C66 120.2(8)
C68 C67 H67 119.9
C66 C67 H67 119.9
C69 C68 C67 119.8(7)
C69 C68 H68 120.1
C67 C68 H68 120.1
C68 C69 C70 120.7(8)
C68 C69 H69 119.6
C70 C69 H69 119.6
C65 C70 C69 120.0(8)
C65 C70 H70 120.0
C69 C70 H70 120.0
C72 C71 H71A 109.5
C72 C71 H71B 109.5
H71A C71 H71B 109.5
C72 C71 H71C 109.5
H71A C71 H71C 109.5
H71B C71 H71C 109.5
C77 C72 C73 118.7(7)
C77 C72 C71 120.3(7)
C73 C72 C71 121.0(7)
C74 C73 C72 120.4(7)
C74 C73 H73 119.8
C72 C73 H73 119.8
C75 C74 C73 120.0(7)
C75 C74 H74 120.0
C73 C74 H74 120.0
C76 C75 C74 119.1(7)
C76 C75 S1 120.1(6)
C74 C75 S1 120.6(6)
C77 C76 C75 121.0(7)
C77 C76 H76 119.5
C75 C76 H76 119.5
C76 C77 C72 120.5(7)
C76 C77 H77 119.7
C72 C77 H77 119.7
O6 Cl1 O7 110.0(4)
O6 Cl1 O8 109.6(4)
O7 Cl1 O8 109.4(3)
O6 Cl1 O9 109.9(4)
O7 Cl1 O9 109.4(4)
O8 Cl1 O9 108.6(3)
Cl4 C78 Cl3 109.4(6)
Cl4 C78 Cl2 110.1(6)
Cl3 C78 Cl2 110.7(6)
Cl4 C78 H78 108.9
Cl3 C78 H78 108.9
Cl2 C78 H78 108.9
Cl6 C79 Cl5 108.6(4)
Cl6 C79 Cl7 110.8(4)
Cl5 C79 Cl7 108.6(4)
Cl6 C79 H79 109.6
Cl5 C79 H79 109.6
Cl7 C79 H79 109.6
Cl10 C80 Cl9 109.7(5)
Cl10 C80 Cl8 111.7(4)
Cl9 C80 Cl8 110.5(4)
Cl10 C80 H80 108.3
Cl9 C80 H80 108.3
Cl8 C80 H80 108.3

loop_
_geom_bond_atom_site_label_1
_geom_bond_atom_site_label_2
_geom_bond_distance
Cu1 O3 2.086(5)
Cu1 P1 2.2301(18)
Cu1 P4 2.2881(18)
Cu2 O4 2.094(4)
Cu2 P3 2.2332(19)
Cu2 P2 2.2719(18)
O1 C18 1.382(7)
O1 C35 1.434(7)
O2 C50 1.375(7)
O2 C36 1.439(7)
P1 C1 1.832(6)
P1 C7 1.833(7)
P1 C13 1.834(6)
P2 C23 1.799(6)
P2 C29 1.820(6)
P2 C17 1.841(6)
P3 C65 1.824(6)
P3 C59 1.829(6)
P3 C51 1.833(6)
P4 C37 1.817(7)
P4 C43 1.820(6)
P4 C49 1.837(6)
S1 O3 1.455(5)
S1 O4 1.457(5)
S1 O5 1.460(5)
S1 C75 1.752(7)
C1 C2 1.366(10)
C1 C6 1.394(10)
C2 C3 1.384(12)
C2 H2 0.9300
C3 C4 1.344(14)
C3 H3 0.9300
C4 C5 1.341(13)
C4 H4 0.9300
C5 C6 1.398(11)
C5 H5 0.9300
C6 H6 0.9300
C7 C8 1.385(10)
C7 C12 1.400(10)
C8 C9 1.386(10)
C8 H8 0.9300
C9 C10 1.366(11)
C9 H9 0.9300
C10 C11 1.366(11)
C10 H10 0.9300
C11 C12 1.409(10)
C11 H11 0.9300
C12 H12 0.9300
C13 C14 1.403(9)
C13 C18 1.407(9)
C14 C15 1.396(9)
C14 H14 0.9300
C15 C16 1.408(9)
C15 C19 1.526(9)
C16 C17 1.393(9)
C16 H16 0.9300
C17 C18 1.371(9)
C19 C20 1.535(9)
C19 C22 1.539(10)
C19 C21 1.542(9)
C20 H20A 0.9600
C20 H20B 0.9600
C20 H20C 0.9600
C21 H21A 0.9600
C21 H21B 0.9600
C21 H21C 0.9600
C22 H22A 0.9600
C22 H22B 0.9600
C22 H22C 0.9600
C23 C24 1.387(9)
C23 C28 1.413(9)
C24 C25 1.387(10)
C24 H24 0.9300
C25 C26 1.399(11)
C25 H25 0.9300
C26 C27 1.359(11)
C26 H26 0.9300
C27 C28 1.369(10)
C27 H27 0.9300
C28 H28 0.9300
C29 C34 1.376(9)
C29 C30 1.404(9)
C30 C31 1.382(10)
C30 H30 0.9300
C31 C32 1.370(11)
C31 H31 0.9300
C32 C33 1.367(11)
C32 H32 0.9300
C33 C34 1.390(10)
C33 H33 0.9300
C34 H34 0.9300
C35 C36 1.506(8)
C35 H35A 0.9700
C35 H35B 0.9700
C36 H36A 0.9700
C36 H36B 0.9700
C37 C42 1.380(10)
C37 C38 1.391(10)
C38 C39 1.389(11)
C38 H38 0.9300
C39 C40 1.410(12)
C39 H39 0.9300
C40 C41 1.367(11)
C40 H40 0.9300
C41 C42 1.386(9)
C41 H41 0.9300
C42 H42 0.9300
C43 C44 1.393(9)
C43 C48 1.397(9)
C44 C45 1.390(9)
C44 H44 0.9300
C45 C46 1.379(10)
C45 H45 0.9300
C46 C47 1.390(10)
C46 H46 0.9300
C47 C48 1.403(9)
C47 H47 0.9300
C48 H48 0.9300
C49 C50 1.380(9)
C49 C54 1.392(9)
C50 C51 1.404(9)
C51 C52 1.401(9)
C52 C53 1.386(9)
C52 H52 0.9300
C53 C54 1.402(10)
C53 C55 1.535(9)
C54 H54 0.9300
C55 C56' 1.505(11)
C55 C58 1.509(9)
C55 C57' 1.524(12)
C55 C56 1.527(9)
C55 C57 1.600(10)
C55 C58' 1.611(12)
C56 H56D 0.9599
C56 H56E 0.9599
C56 H56F 0.9600
C57 H57D 0.9601
C57 H57E 0.9601
C57 H57F 0.9601
C58 H58D 0.9600
C58 H58E 0.9600
C58 H58F 0.9600
C56' H56A 0.9600
C56' H56B 0.9600
C56' H56C 0.9601
C57' H57A 0.9599
C57' H57B 0.9601
C57' H57C 0.9600
C58' H58A 0.9600
C58' H58B 0.9600
C58' H58C 0.9602
C59 C60 1.372(9)
C59 C64 1.390(10)
C60 C61 1.382(10)
C60 H60 0.9300
C61 C62 1.368(11)
C61 H61 0.9300
C62 C63 1.388(11)
C62 H62 0.9300
C63 C64 1.392(10)
C63 H63 0.9300
C64 H64 0.9300
C65 C70 1.378(10)
C65 C66 1.389(10)
C66 C67 1.379(10)
C66 H66 0.9300
C67 C68 1.377(13)
C67 H67 0.9300
C68 C69 1.356(13)
C68 H68 0.9300
C69 C70 1.387(11)
C69 H69 0.9300
C70 H70 0.9300
C71 C72 1.520(11)
C71 H71A 0.9600
C71 H71B 0.9600
C71 H71C 0.9600
C72 C77 1.394(11)
C72 C73 1.397(11)
C73 C74 1.393(11)
C73 H73 0.9300
C74 C75 1.392(10)
C74 H74 0.9300
C75 C76 1.386(10)
C76 C77 1.374(10)
C76 H76 0.9300
C77 H77 0.9300
Cl1 O6 1.429(6)
Cl1 O7 1.429(6)
Cl1 O8 1.436(5)
Cl1 O9 1.448(5)
C78 Cl4 1.742(12)
C78 Cl3 1.749(11)
C78 Cl2 1.764(11)
C78 H78 0.9800
C79 Cl6 1.764(8)
C79 Cl5 1.776(8)
C79 Cl7 1.785(8)
C79 H79 0.9800
C80 Cl10 1.747(8)
C80 Cl9 1.756(10)
C80 Cl8 1.771(8)
C80 H80 0.9800

loop_
_geom_hbond_atom_site_label_D
_geom_hbond_atom_site_label_H
_geom_hbond_atom_site_label_A
_geom_hbond_distance_DH
_geom_hbond_distance_HA
_geom_hbond_distance_DA
_geom_hbond_angle_DHA
_geom_hbond_publ_flag
C80 H80 O9 0.98 2.21 3.165(10) 163.6 yes
C80 H80 Cl1 0.98 2.88 3.755(9) 149.6 yes
C79 H79 O5 0.98 2.33 2.943(9) 119.9 yes
C44 H44 O9 0.93 2.50 3.248(8) 137.5 yes
C12 H12 O5 0.93 2.49 3.374(9) 159.3 yes

loop_
_geom_torsion_atom_site_label_1
_geom_torsion_atom_site_label_2
_geom_torsion_atom_site_label_3
_geom_torsion_atom_site_label_4
_geom_torsion
O4 S1 O3 Cu1 66.2(5)
O5 S1 O3 Cu1 -61.7(5)
C75 S1 O3 Cu1 -177.8(4)
O3 S1 O4 Cu2 14.8(7)
O5 S1 O4 Cu2 142.5(5)
C75 S1 O4 Cu2 -101.5(6)
C7 P1 C1 C2 87.3(7)
C13 P1 C1 C2 -163.3(7)
Cu1 P1 C1 C2 -35.3(7)
C7 P1 C1 C6 -90.5(7)
C13 P1 C1 C6 18.9(7)
Cu1 P1 C1 C6 146.9(6)
C6 C1 C2 C3 1.0(14)
P1 C1 C2 C3 -176.9(8)
C1 C2 C3 C4 -0.3(18)
C2 C3 C4 C5 -0.7(18)
C3 C4 C5 C6 1.0(17)
C2 C1 C6 C5 -0.8(14)
P1 C1 C6 C5 177.1(8)
C4 C5 C6 C1 -0.2(17)
C1 P1 C7 C8 13.8(7)
C13 P1 C7 C8 -94.3(6)
Cu1 P1 C7 C8 139.4(6)
C1 P1 C7 C12 -162.6(6)
C13 P1 C7 C12 89.3(6)
Cu1 P1 C7 C12 -37.0(6)
C12 C7 C8 C9 1.3(11)
P1 C7 C8 C9 -175.0(6)
C7 C8 C9 C10 -0.5(12)
C8 C9 C10 C11 0.1(12)
C9 C10 C11 C12 -0.6(12)
C8 C7 C12 C11 -1.8(11)
P1 C7 C12 C11 174.7(6)
C10 C11 C12 C7 1.5(12)
C1 P1 C13 C14 -85.5(6)
C7 P1 C13 C14 21.8(6)
Cu1 P1 C13 C14 145.9(5)
C1 P1 C13 C18 99.7(5)
C7 P1 C13 C18 -153.0(5)
Cu1 P1 C13 C18 -28.9(5)
C18 C13 C14 C15 0.3(9)
P1 C13 C14 C15 -174.6(5)
C13 C14 C15 C16 4.5(9)
C13 C14 C15 C19 -177.2(6)
C14 C15 C16 C17 -4.0(9)
C19 C15 C16 C17 177.7(6)
C15 C16 C17 C18 -1.3(9)
C15 C16 C17 P2 167.4(5)
C23 P2 C17 C18 151.5(5)
C29 P2 C17 C18 -98.3(5)
Cu2 P2 C17 C18 24.5(5)
C23 P2 C17 C16 -17.6(6)
C29 P2 C17 C16 92.6(6)
Cu2 P2 C17 C16 -144.5(5)
C16 C17 C18 O1 179.1(5)
P2 C17 C18 O1 9.5(7)
C16 C17 C18 C13 6.5(9)
P2 C17 C18 C13 -163.1(5)
C35 O1 C18 C17 115.9(6)
C35 O1 C18 C13 -71.5(7)
C14 C13 C18 C17 -6.0(8)
P1 C13 C18 C17 169.0(5)
C14 C13 C18 O1 -178.2(5)
P1 C13 C18 O1 -3.2(7)
C14 C15 C19 C20 -8.8(9)
C16 C15 C19 C20 169.5(6)
C14 C15 C19 C22 -130.1(7)
C16 C15 C19 C22 48.1(8)
C14 C15 C19 C21 111.1(7)
C16 C15 C19 C21 -70.6(8)
C29 P2 C23 C24 154.2(5)
C17 P2 C23 C24 -94.5(5)
Cu2 P2 C23 C24 21.6(6)
C29 P2 C23 C28 -24.4(6)
C17 P2 C23 C28 87.0(6)
Cu2 P2 C23 C28 -157.0(5)
C28 C23 C24 C25 -0.5(10)
P2 C23 C24 C25 -179.1(5)
C23 C24 C25 C26 1.4(11)
C24 C25 C26 C27 -1.3(11)
C25 C26 C27 C28 0.4(12)
C26 C27 C28 C23 0.5(11)
C24 C23 C28 C27 -0.4(10)
P2 C23 C28 C27 178.1(5)
C23 P2 C29 C34 128.2(6)
C17 P2 C29 C34 18.3(6)
Cu2 P2 C29 C34 -96.8(6)
C23 P2 C29 C30 -53.1(6)
C17 P2 C29 C30 -163.1(5)
Cu2 P2 C29 C30 81.9(5)
C34 C29 C30 C31 0.9(10)
P2 C29 C30 C31 -177.9(5)
C29 C30 C31 C32 -1.0(11)
C30 C31 C32 C33 2.8(11)
C31 C32 C33 C34 -4.4(11)
C30 C29 C34 C33 -2.6(10)
P2 C29 C34 C33 176.1(6)
C32 C33 C34 C29 4.4(11)
C18 O1 C35 C36 178.9(5)
C50 O2 C36 C35 176.3(5)
O1 C35 C36 O2 -46.4(6)
C43 P4 C37 C42 -18.8(7)
C49 P4 C37 C42 91.8(6)
Cu1 P4 C37 C42 -152.9(5)
C43 P4 C37 C38 166.3(6)
C49 P4 C37 C38 -83.1(6)
Cu1 P4 C37 C38 32.2(7)
C42 C37 C38 C39 0.0(11)
P4 C37 C38 C39 175.1(7)
C37 C38 C39 C40 0.2(13)
C38 C39 C40 C41 -0.6(14)
C39 C40 C41 C42 0.7(13)
C38 C37 C42 C41 0.2(10)
P4 C37 C42 C41 -174.6(5)
C40 C41 C42 C37 -0.5(11)
C37 P4 C43 C44 123.1(5)
C49 P4 C43 C44 15.7(6)
Cu1 P4 C43 C44 -98.2(5)
C37 P4 C43 C48 -63.2(6)
C49 P4 C43 C48 -170.5(5)
Cu1 P4 C43 C48 75.5(5)
C48 C43 C44 C45 -1.1(9)
P4 C43 C44 C45 172.6(5)
C43 C44 C45 C46 1.0(10)
C44 C45 C46 C47 -0.1(10)
C45 C46 C47 C48 -0.7(11)
C44 C43 C48 C47 0.2(9)
P4 C43 C48 C47 -173.7(5)
C46 C47 C48 C43 0.7(10)
C37 P4 C49 C50 157.5(5)
C43 P4 C49 C50 -92.5(5)
Cu1 P4 C49 C50 28.7(5)
C37 P4 C49 C54 -14.1(6)
C43 P4 C49 C54 95.9(6)
Cu1 P4 C49 C54 -142.9(5)
C36 O2 C50 C49 120.4(6)
C36 O2 C50 C51 -68.4(7)
C54 C49 C50 O2 177.6(5)
P4 C49 C50 O2 5.6(7)
C54 C49 C50 C51 6.3(9)
P4 C49 C50 C51 -165.7(5)
O2 C50 C51 C52 -176.8(5)
C49 C50 C51 C52 -6.1(8)
O2 C50 C51 P3 -3.9(8)
C49 C50 C51 P3 166.8(5)
C65 P3 C51 C52 19.3(6)
C59 P3 C51 C52 -89.1(6)
Cu2 P3 C51 C52 142.6(5)
C65 P3 C51 C50 -153.3(5)
C59 P3 C51 C50 98.3(5)
Cu2 P3 C51 C50 -30.0(6)
C50 C51 C52 C53 1.4(10)
P3 C51 C52 C53 -171.4(5)
C51 C52 C53 C54 2.8(10)
C51 C52 C53 C55 -178.8(6)
C50 C49 C54 C53 -1.8(10)
P4 C49 C54 C53 169.5(5)
C52 C53 C54 C49 -2.6(10)
C55 C53 C54 C49 179.0(6)
C52 C53 C55 C56' -11.7(13)
C54 C53 C55 C56' 166.6(11)
C52 C53 C55 C58 175.6(7)
C54 C53 C55 C58 -6.1(10)
C52 C53 C55 C57' 121.3(11)
C54 C53 C55 C57' -60.4(12)
C52 C53 C55 C56 -57.6(9)
C54 C53 C55 C56 120.7(8)
C52 C53 C55 C57 57.2(8)
C54 C53 C55 C57 -124.4(8)
C52 C53 C55 C58' -126.7(10)
C54 C53 C55 C58' 51.6(11)
C65 P3 C59 C60 87.4(6)
C51 P3 C59 C60 -164.0(5)
Cu2 P3 C59 C60 -37.2(6)
C65 P3 C59 C64 -92.0(6)
C51 P3 C59 C64 16.5(7)
Cu2 P3 C59 C64 143.3(6)
C64 C59 C60 C61 1.0(11)
P3 C59 C60 C61 -178.5(6)
C59 C60 C61 C62 -0.3(12)
C60 C61 C62 C63 -0.8(12)
C61 C62 C63 C64 1.3(13)
C60 C59 C64 C63 -0.6(12)
P3 C59 C64 C63 178.9(6)
C62 C63 C64 C59 -0.6(13)
C59 P3 C65 C70 -159.3(6)
C51 P3 C65 C70 91.6(6)
Cu2 P3 C65 C70 -32.4(6)
C59 P3 C65 C66 17.7(7)
C51 P3 C65 C66 -91.4(6)
Cu2 P3 C65 C66 144.7(6)
C70 C65 C66 C67 -0.9(12)
P3 C65 C66 C67 -178.0(6)
C65 C66 C67 C68 1.8(13)
C66 C67 C68 C69 -2.6(13)
C67 C68 C69 C70 2.7(14)
C66 C65 C70 C69 0.9(12)
P3 C65 C70 C69 178.1(7)
C68 C69 C70 C65 -1.8(13)
C77 C72 C73 C74 -4.7(12)
C71 C72 C73 C74 177.8(8)
C72 C73 C74 C75 0.9(13)
C73 C74 C75 C76 2.9(12)
C73 C74 C75 S1 -173.1(6)
O3 S1 C75 C76 152.3(6)
O4 S1 C75 C76 -86.1(6)
O5 S1 C75 C76 33.3(7)
O3 S1 C75 C74 -31.8(7)
O4 S1 C75 C74 89.9(6)
O5 S1 C75 C74 -150.8(6)
C74 C75 C76 C77 -2.9(12)
S1 C75 C76 C77 173.0(6)
C75 C76 C77 C72 -0.9(13)
C73 C72 C77 C76 4.6(12)
C71 C72 C77 C76 -177.8(8)
